data_7230186
loop_
_publ_author_name
'Fu, Qiang'
'Xu, Xi-kun'
'Liu, Bao-kai'
'Guo, Fang'

_publ_section_title
;
 Solid state transformations of different stoichiometric forms of an
 organic salt formed from 5-sulfosalicylic acid and hexamethylenetetramine
 upon dehydration and rehydration
;
_journal_issue 13
_journal_name_full CrystEngComm
_journal_page_first 1844
_journal_paper_doi 10.1039/C8CE00022K
_journal_volume 20
_journal_year 2018
_chemical_formula_moiety 'C7 H5 O6 S, C6 H13 N4, H2 O'
_chemical_formula_sum 'C13 H20 N4 O7 S'
_chemical_formula_weight 376.39
_space_group_crystal_system orthorhombic
_space_group_IT_number 62
_space_group_name_Hall '-P 2ac 2n'
_space_group_name_H-M_alt 'P n m a'
_symmetry_space_group_name_Hall '-P 2ac 2n'
_symmetry_space_group_name_H-M 'P n m a'
_atom_sites_solution_hydrogens mixed
_audit_creation_date 2017-11-23
_audit_creation_method
;
Olex2 1.2-beta
(compiled 2017.03.28 svn.r3405 for OlexSys, GUI svn.r5337)
;
_audit_update_record
;
2017-11-23 deposited with the CCDC.
2018-02-26 downloaded from the CCDC.
;
_cell_angle_alpha 90
_cell_angle_beta 90
_cell_angle_gamma 90
_cell_formula_units_Z 4
_cell_length_a 15.0591(11)
_cell_length_b 6.7221(5)
_cell_length_c 16.0418(12)
_cell_measurement_reflns_used 9912
_cell_measurement_temperature 172(2)
_cell_measurement_theta_max 28.323
_cell_measurement_theta_min 3.286
_cell_volume 1623.9(2)
_computing_cell_refinement 'SAINT v8.34A (Bruker, 2013)'
_computing_data_reduction 'SAINT v8.34A (Bruker, 2013)'
_computing_molecular_graphics 'Olex2 (Dolomanov et al., 2009)'
_computing_publication_material 'Olex2 (Dolomanov et al., 2009)'
_computing_structure_refinement 'ShelXL (Sheldrick, 2015)'
_computing_structure_solution 'SHELXS-97 (Sheldrick, 1990)'
_diffrn_ambient_temperature 172.53
_diffrn_measured_fraction_theta_full 0.977
_diffrn_measured_fraction_theta_max 0.982
_diffrn_measurement_device_type 'Bruker P4'
_diffrn_measurement_method '\w scans'
_diffrn_radiation_monochromator graphite
_diffrn_radiation_type MoK\a
_diffrn_radiation_wavelength 0.71073
_diffrn_reflns_av_R_equivalents 0.0239
_diffrn_reflns_av_unetI/netI 0.0141
_diffrn_reflns_Laue_measured_fraction_full 0.977
_diffrn_reflns_Laue_measured_fraction_max 0.982
_diffrn_reflns_limit_h_max 20
_diffrn_reflns_limit_h_min -20
_diffrn_reflns_limit_k_max 8
_diffrn_reflns_limit_k_min -8
_diffrn_reflns_limit_l_max 21
_diffrn_reflns_limit_l_min -21
_diffrn_reflns_number 14178
_diffrn_reflns_point_group_measured_fraction_full 0.977
_diffrn_reflns_point_group_measured_fraction_max 0.982
_diffrn_reflns_theta_full 25.242
_diffrn_reflns_theta_max 28.326
_diffrn_reflns_theta_min 3.286
_exptl_absorpt_coefficient_mu 0.246
_exptl_absorpt_correction_type none
_exptl_crystal_colour colorless
_exptl_crystal_density_diffrn 1.540
_exptl_crystal_density_method 'not measured'
_exptl_crystal_description needlelike
_exptl_crystal_F_000 792
_exptl_crystal_size_max 0.22
_exptl_crystal_size_mid 0.2
_exptl_crystal_size_min 0.15
_refine_diff_density_max 0.379
_refine_diff_density_min -0.407
_refine_diff_density_rms 0.046
_refine_ls_extinction_method none
_refine_ls_goodness_of_fit_ref 1.097
_refine_ls_hydrogen_treatment mixed
_refine_ls_matrix_type full
_refine_ls_number_parameters 152
_refine_ls_number_reflns 2151
_refine_ls_number_restraints 0
_refine_ls_restrained_S_all 1.097
_refine_ls_R_factor_all 0.0367
_refine_ls_R_factor_gt 0.0340
_refine_ls_shift/su_max 0.001
_refine_ls_shift/su_mean 0.000
_refine_ls_structure_factor_coef Fsqd
_refine_ls_weighting_details 'w=1/[\s^2^(Fo^2^)+(0.0370P)^2^+0.8541P] where P=(Fo^2^+2Fc^2^)/3'
_refine_ls_weighting_scheme calc
_refine_ls_wR_factor_gt 0.0845
_refine_ls_wR_factor_ref 0.0867
_reflns_Friedel_coverage 0.000
_reflns_number_gt 2017
_reflns_number_total 2151
_reflns_threshold_expression 'I > 2\s(I)'
_cod_data_source_file c8ce00022k2.cif
_cod_data_source_block new
_cod_depositor_comments 'Adding full bibliography for 7230185--7230188.cif.'
_cod_database_code 7230186
_shelx_shelxl_version_number 2014/7
_shelx_space_group_comment
;
The symmetry employed for this shelxl refinement is uniquely defined
by the following loop, which should always be used as a source of
symmetry information in preference to the above space-group names.
They are only intended as comments.
;
_shelx_estimated_absorpt_t_max 0.964
_shelx_estimated_absorpt_t_min 0.948
_olex2_refinement_description
;
1. Fixed Uiso
 At 1.2 times of:
  All C(H) groups, All C(H,H) groups
2. Others
 Fixed Sof: H10B(0.5) H10A(0.5)
3.a Secondary CH2 refined with riding coordinates:
 C9(H9A,H9B), C8(H8A,H8B), C10(H10B,H10A), C11(H11B,H11A)
3.b Aromatic/amide H refined with riding coordinates:
 C6(H6), C4(H4), C3(H3A)
;
_olex2_submission_special_instructions 'No special instructions were received'

loop_
_space_group_symop_operation_xyz
'x, y, z'
'-x+1/2, -y, z+1/2'
'-x, y+1/2, -z'
'x+1/2, -y+1/2, -z+1/2'
'-x, -y, -z'
'x-1/2, y, -z-1/2'
'x, -y-1/2, z'
'-x-1/2, y-1/2, z-1/2'

loop_
_atom_site_label
_atom_site_type_symbol
_atom_site_fract_x
_atom_site_fract_y
_atom_site_fract_z
_atom_site_U_iso_or_equiv
_atom_site_adp_type
_atom_site_occupancy
_atom_site_site_symmetry_order
_atom_site_calc_flag
_atom_site_refinement_flags_posn
_atom_site_refinement_flags_adp
_atom_site_refinement_flags_occupancy
S1 S 0.87780(2) 0.2500 0.26234(2) 0.01949(12) Uani 1 2 d S T P
O1 O 0.90373(8) 0.2500 0.65740(7) 0.0254(3) Uani 1 2 d S T P
O2 O 0.78489(8) 0.2500 0.57428(7) 0.0262(3) Uani 1 2 d S T P
O3 O 1.06133(8) 0.2500 0.58781(8) 0.0265(3) Uani 1 2 d S T P
C6 C 0.88297(10) 0.2500 0.43216(10) 0.0169(3) Uani 1 2 d S T P
H6 H 0.8200 0.2500 0.4289 0.020 Uiso 1 2 calc RS T P
O4 O 0.78337(8) 0.2500 0.28028(8) 0.0289(3) Uani 1 2 d S T P
C1 C 0.92427(10) 0.2500 0.51032(10) 0.0165(3) Uani 1 2 d S T P
C7 C 0.87077(10) 0.2500 0.58718(10) 0.0183(3) Uani 1 2 d S T P
C4 C 1.02548(11) 0.2500 0.36470(10) 0.0207(3) Uani 1 2 d S T P
H4 H 1.0597 0.2500 0.3150 0.025 Uiso 1 2 calc RS T P
O5 O 0.90809(6) 0.07044(15) 0.21932(5) 0.0289(2) Uani 1 1 d . . .
C2 C 1.01729(10) 0.2500 0.51455(10) 0.0187(3) Uani 1 2 d S T P
C3 C 1.06742(10) 0.2500 0.44096(11) 0.0214(3) Uani 1 2 d S T P
H3A H 1.1304 0.2500 0.4437 0.026 Uiso 1 2 calc RS T P
C5 C 0.93225(10) 0.2500 0.35999(10) 0.0173(3) Uani 1 2 d S T P
N2 N 0.33455(9) 0.2500 0.66900(9) 0.0197(3) Uani 1 2 d S T P
N1 N 0.42906(6) 0.06856(15) 0.57412(6) 0.0202(2) Uani 1 1 d . . .
C9 C 0.39155(8) 0.06596(18) 0.65682(7) 0.0216(2) Uani 1 1 d . . .
H9A H 0.4397 0.0637 0.6988 0.026 Uiso 1 1 calc R . .
H9B H 0.3549 -0.0551 0.6643 0.026 Uiso 1 1 calc R . .
N3 N 0.30063(10) 0.2500 0.52138(9) 0.0256(3) Uani 1 2 d S T P
C8 C 0.35703(8) 0.0730(2) 0.51193(7) 0.0257(3) Uani 1 1 d . . .
H8A H 0.3831 0.0719 0.4553 0.031 Uiso 1 1 calc R . .
H8B H 0.3201 -0.0479 0.5181 0.031 Uiso 1 1 calc R . .
C10 C 0.26164(10) 0.2500 0.60366(11) 0.0266(4) Uani 1 2 d S T P
H10B H 0.2238 0.1307 0.6107 0.032 Uiso 0.5 1 calc R . .
H10A H 0.2238 0.3693 0.6107 0.032 Uiso 0.5 1 calc R . .
C11 C 0.48241(10) 0.2500 0.56393(10) 0.0201(3) Uani 1 2 d S T P
H11B H 0.5309 0.2500 0.6056 0.024 Uiso 1 2 calc RS T P
H11A H 0.5097 0.2500 0.5078 0.024 Uiso 1 2 calc RS T P
OW O 0.69674(8) 0.2500 0.70922(8) 0.0229(3) Uani 1 2 d S T P
H2A H 0.3152(17) 0.2500 0.7187(15) 0.036(6) Uiso 1 2 d S T P
HW H 0.6654(12) 0.148(3) 0.7137(11) 0.045(5) Uiso 1 1 d . . .
H3 H 1.0210(19) 0.2500 0.6248(18) 0.052(8) Uiso 1 2 d S T P
H2 H 0.7569(18) 0.2500 0.6237(19) 0.055(8) Uiso 1 2 d S T P

loop_
_atom_site_aniso_label
_atom_site_aniso_U_11
_atom_site_aniso_U_22
_atom_site_aniso_U_33
_atom_site_aniso_U_23
_atom_site_aniso_U_13
_atom_site_aniso_U_12
S1 0.01549(19) 0.0262(2) 0.01675(19) 0.000 0.00284(13) 0.000
O1 0.0213(6) 0.0367(7) 0.0182(5) 0.000 -0.0029(4) 0.000
O2 0.0162(5) 0.0452(8) 0.0172(5) 0.000 0.0003(4) 0.000
O3 0.0180(5) 0.0362(7) 0.0252(6) 0.000 -0.0047(5) 0.000
C6 0.0149(6) 0.0152(7) 0.0207(7) 0.000 0.0009(5) 0.000
O4 0.0152(5) 0.0491(8) 0.0225(6) 0.000 0.0024(4) 0.000
C1 0.0162(7) 0.0134(6) 0.0198(7) 0.000 0.0009(5) 0.000
C7 0.0185(7) 0.0173(7) 0.0189(7) 0.000 -0.0011(6) 0.000
C4 0.0180(7) 0.0191(7) 0.0249(8) 0.000 0.0051(6) 0.000
O5 0.0254(4) 0.0343(5) 0.0269(4) -0.0114(4) 0.0036(3) -0.0017(4)
C2 0.0173(7) 0.0141(7) 0.0247(8) 0.000 -0.0030(6) 0.000
C3 0.0140(7) 0.0207(8) 0.0294(8) 0.000 0.0012(6) 0.000
C5 0.0183(7) 0.0145(7) 0.0191(7) 0.000 0.0011(5) 0.000
N2 0.0153(6) 0.0272(7) 0.0165(6) 0.000 0.0037(5) 0.000
N1 0.0204(4) 0.0212(5) 0.0190(4) -0.0013(4) 0.0015(3) 0.0012(4)
C9 0.0228(5) 0.0215(5) 0.0204(5) 0.0039(4) 0.0018(4) 0.0012(4)
N3 0.0188(6) 0.0357(8) 0.0224(7) 0.000 -0.0056(5) 0.000
C8 0.0260(6) 0.0290(6) 0.0220(5) -0.0067(5) -0.0037(4) -0.0040(5)
C10 0.0121(7) 0.0381(10) 0.0298(8) 0.000 -0.0017(6) 0.000
C11 0.0139(6) 0.0258(8) 0.0206(7) 0.000 0.0029(5) 0.000
OW 0.0162(5) 0.0289(7) 0.0235(6) 0.000 0.0003(4) 0.000

loop_
_atom_type_symbol
_atom_type_description
_atom_type_scat_dispersion_real
_atom_type_scat_dispersion_imag
_atom_type_scat_source
C C 0.0033 0.0016 'International Tables Vol C Tables 4.2.6.8 and 6.1.1.4'
H H 0.0000 0.0000 'International Tables Vol C Tables 4.2.6.8 and 6.1.1.4'
N N 0.0061 0.0033 'International Tables Vol C Tables 4.2.6.8 and 6.1.1.4'
O O 0.0106 0.0060 'International Tables Vol C Tables 4.2.6.8 and 6.1.1.4'
S S 0.1246 0.1234 'International Tables Vol C Tables 4.2.6.8 and 6.1.1.4'

loop_
_geom_angle_atom_site_label_1
_geom_angle_atom_site_label_2
_geom_angle_atom_site_label_3
_geom_angle
_geom_angle_site_symmetry_1
_geom_angle_site_symmetry_3
O4 S1 O5 113.52(4) . 7_565
O4 S1 O5 113.52(4) . .
O4 S1 C5 106.19(7) . .
O5 S1 O5 111.16(8) 7_565 .
O5 S1 C5 105.85(5) . .
O5 S1 C5 105.85(5) 7_565 .
C7 O2 H2 108.9(18) . .
C2 O3 H3 104.9(19) . .
C1 C6 H6 119.5 . .
C5 C6 H6 119.5 . .
C5 C6 C1 120.96(14) . .
C6 C1 C7 120.46(14) . .
C6 C1 C2 119.15(14) . .
C2 C1 C7 120.39(14) . .
O1 C7 O2 122.88(15) . .
O1 C7 C1 123.05(14) . .
O2 C7 C1 114.07(13) . .
C3 C4 H4 119.8 . .
C3 C4 C5 120.39(15) . .
C5 C4 H4 119.8 . .
O3 C2 C1 122.21(15) . .
O3 C2 C3 117.97(14) . .
C3 C2 C1 119.83(14) . .
C4 C3 C2 120.09(14) . .
C4 C3 H3A 120.0 . .
C2 C3 H3A 120.0 . .
C6 C5 S1 119.71(12) . .
C6 C5 C4 119.58(15) . .
C4 C5 S1 120.71(12) . .
C9 N2 C9 109.13(12) 7_565 .
C9 N2 H2A 108.4(9) 7_565 .
C9 N2 H2A 108.4(9) . .
C10 N2 C9 108.67(8) . .
C10 N2 C9 108.67(8) . 7_565
C10 N2 H2A 113.6(17) . .
C9 N1 C8 109.55(9) . .
C9 N1 C11 109.06(10) . .
C11 N1 C8 108.07(10) . .
N2 C9 H9A 109.8 . .
N2 C9 H9B 109.8 . .
N1 C9 N2 109.27(9) . .
N1 C9 H9A 109.8 . .
N1 C9 H9B 109.8 . .
H9A C9 H9B 108.3 . .
C8 N3 C8 108.11(13) . 7_565
C10 N3 C8 109.22(9) . .
C10 N3 C8 109.22(9) . 7_565
N1 C8 H8A 109.3 . .
N1 C8 H8B 109.3 . .
N3 C8 N1 111.82(10) . .
N3 C8 H8A 109.3 . .
N3 C8 H8B 109.3 . .
H8A C8 H8B 107.9 . .
N2 C10 H10B 109.7 . .
N2 C10 H10A 109.7 . .
N3 C10 N2 109.69(13) . .
N3 C10 H10B 109.7 . .
N3 C10 H10A 109.7 . .
H10B C10 H10A 108.2 . .
N1 C11 N1 112.18(12) 7_565 .
N1 C11 H11B 109.2 7_565 .
N1 C11 H11B 109.2 . .
N1 C11 H11A 109.2 7_565 .
N1 C11 H11A 109.2 . .
H11B C11 H11A 107.9 . .

loop_
_geom_bond_atom_site_label_1
_geom_bond_atom_site_label_2
_geom_bond_distance
_geom_bond_site_symmetry_2
S1 O4 1.4508(12) .
S1 O5 1.4633(9) .
S1 O5 1.4632(9) 7_565
S1 C5 1.7681(16) .
O1 C7 1.2310(19) .
O2 C7 1.3096(19) .
O2 H2 0.90(3) .
O3 C2 1.3495(19) .
O3 H3 0.85(3) .
C6 H6 0.9500 .
C6 C1 1.400(2) .
C6 C5 1.375(2) .
C1 C7 1.473(2) .
C1 C2 1.403(2) .
C4 H4 0.9500 .
C4 C3 1.377(2) .
C4 C5 1.406(2) .
C2 C3 1.401(2) .
C3 H3A 0.9500 .
N2 C9 1.5183(14) 7_565
N2 C9 1.5184(14) .
N2 C10 1.518(2) .
N2 H2A 0.85(2) .
N1 C9 1.4419(13) .
N1 C8 1.4741(15) .
N1 C11 1.4696(13) .
C9 H9A 0.9900 .
C9 H9B 0.9900 .
N3 C8 1.4697(15) .
N3 C8 1.4697(15) 7_565
N3 C10 1.445(2) .
C8 H8A 0.9900 .
C8 H8B 0.9900 .
C10 H10B 0.9900 .
C10 H10A 0.9900 .
C11 N1 1.4696(13) 7_565
C11 H11B 0.9900 .
C11 H11A 0.9900 .
OW HW 0.833(18) .

loop_
_geom_torsion_atom_site_label_1
_geom_torsion_atom_site_label_2
_geom_torsion_atom_site_label_3
_geom_torsion_atom_site_label_4
_geom_torsion
_geom_torsion_site_symmetry_1
_geom_torsion_site_symmetry_4
O3 C2 C3 C4 180.000(0) . .
C6 C1 C7 O1 180.000(0) . .
C6 C1 C7 O2 0.000(0) . .
C6 C1 C2 O3 180.000(0) . .
C6 C1 C2 C3 0.000(0) . .
O4 S1 C5 C6 0.000(0) . .
O4 S1 C5 C4 180.000(0) . .
C1 C6 C5 S1 180.000(0) . .
C1 C6 C5 C4 0.000(0) . .
C1 C2 C3 C4 0.000(0) . .
C7 C1 C2 O3 0.000(0) . .
C7 C1 C2 C3 180.000(0) . .
O5 S1 C5 C6 -120.96(4) . .
O5 S1 C5 C6 120.96(4) 7_565 .
O5 S1 C5 C4 59.04(4) . .
O5 S1 C5 C4 -59.04(4) 7_565 .
C2 C1 C7 O1 0.000(0) . .
C2 C1 C7 O2 180.000(0) . .
C3 C4 C5 S1 180.000(0) . .
C3 C4 C5 C6 0.000(0) . .
C5 C6 C1 C7 180.000(0) . .
C5 C6 C1 C2 0.000(0) . .
C5 C4 C3 C2 0.000(0) . .
C9 N2 C9 N1 -59.11(14) 7_565 .
C9 N2 C10 N3 59.32(8) 7_565 .
C9 N2 C10 N3 -59.32(8) . .
C9 N1 C8 N3 60.12(13) . .
C9 N1 C11 N1 -60.59(15) . 7_565
C8 N1 C9 N2 -59.18(12) . .
C8 N1 C11 N1 58.43(15) . 7_565
C8 N3 C8 N1 58.98(16) 7_565 .
C8 N3 C10 N2 -59.02(8) 7_565 .
C8 N3 C10 N2 59.02(8) . .
C10 N2 C9 N1 59.23(12) . .
C10 N3 C8 N1 -59.75(13) . .
C11 N1 C9 N2 58.92(12) . .
C11 N1 C8 N3 -58.60(13) . .
